data_4340900
loop_
_publ_author_name
'Lin, Jian'
'Diefenbach, Kariem'
'Fu, Jingcheng'
'Cross, Justin N.'
'Clark, Ronald J.'
'Albrecht-Schmitt, Thomas E'

_publ_section_title
;
 LnV3Te3O15(OH)3&#x00B7;nH2O (Ln = Ce, Pr, Nd, Sm, Eu, Gd; n = 1-2): A New
 Series of Semiconductors with Mixed-Valent Tellurium (IV,VI) Oxoanions.
;
_journal_issue 17
_journal_name_full 'Inorganic chemistry'
_journal_page_first 9058
_journal_page_last 9064
_journal_paper_doi 10.1021/ic501068e
_journal_volume 53
_journal_year 2014
_chemical_formula_moiety GdTe3V3O15(OH)3(H2O)
_chemical_formula_sum 'Gd O19 Te3 V3'
_chemical_formula_weight 996.87
_chemical_melting_point ?
_chemical_name_common 'gadolinium tellurium vanadate'
_chemical_name_systematic
;
 ?
;
_space_group_crystal_system hexagonal
_space_group_IT_number 194
_space_group_name_Hall '-P 6c 2c'
_space_group_name_H-M_alt 'P 63/m m c'
_symmetry_space_group_name_Hall '-P 6c 2c'
_symmetry_space_group_name_H-M 'P 63/m m c'
_audit_creation_method SHELXL-2013
_cell_angle_alpha 90
_cell_angle_beta 90
_cell_angle_gamma 120
_cell_formula_units_Z 4
_cell_length_a 12.0745(13)
_cell_length_b 12.0745(13)
_cell_length_c 12.3701(14)
_cell_measurement_reflns_used 1380
_cell_measurement_temperature 100(2)
_cell_measurement_theta_max 26.340
_cell_measurement_theta_min 1.948
_cell_volume 1561.9(3)
_computing_cell_refinement 'smart saint'
_computing_data_collection smart
_computing_data_reduction SAINT
_computing_molecular_graphics 'SHELXP-2013 (Sheldrick, 2013)'
_computing_publication_material 'SHELXCIF-2013 (Sheldrick, 2013)'
_computing_structure_refinement 'SHELXL-2013 (Sheldrick, 2013)'
_computing_structure_solution 'SHELXT-2013 (Sheldrick, 2013)'
_diffrn_ambient_temperature 100(2)
_diffrn_detector_area_resol_mean 0
_diffrn_measured_fraction_theta_full 1.000
_diffrn_measured_fraction_theta_max 1.000
_diffrn_measurement_device_type MoK\a
_diffrn_measurement_method '0.5 wide w/ exposures'
_diffrn_radiation_type MoK\a
_diffrn_radiation_wavelength 0.71073
_diffrn_reflns_av_R_equivalents 0.0422
_diffrn_reflns_av_unetI/netI 0.0118
_diffrn_reflns_Laue_measured_fraction_full 1.000
_diffrn_reflns_Laue_measured_fraction_max 1.000
_diffrn_reflns_limit_h_max 15
_diffrn_reflns_limit_h_min -15
_diffrn_reflns_limit_k_max 15
_diffrn_reflns_limit_k_min -15
_diffrn_reflns_limit_l_max 15
_diffrn_reflns_limit_l_min -15
_diffrn_reflns_number 16570
_diffrn_reflns_point_group_measured_fraction_full 1.000
_diffrn_reflns_point_group_measured_fraction_max 1.000
_diffrn_reflns_theta_full 25.242
_diffrn_reflns_theta_max 26.340
_diffrn_reflns_theta_min 1.948
_diffrn_source 'Imus microfocused'
_exptl_absorpt_coefficient_mu 11.524
_exptl_absorpt_correction_type numerical
_exptl_absorpt_process_details SHELTXPREP
_exptl_crystal_colour 'dark red'
_exptl_crystal_density_diffrn 4.239
_exptl_crystal_density_meas ?
_exptl_crystal_density_method 'not measured'
_exptl_crystal_description hexagonal
_exptl_crystal_F_000 1764
_exptl_crystal_size_max 0.020
_exptl_crystal_size_mid 0.010
_exptl_crystal_size_min 0.010
_exptl_transmission_factor_max 0.891
_exptl_transmission_factor_min 0.871
_refine_diff_density_max 2.571
_refine_diff_density_min -0.605
_refine_diff_density_rms 0.204
_refine_ls_extinction_method none
_refine_ls_goodness_of_fit_ref 1.177
_refine_ls_hydrogen_treatment undef
_refine_ls_matrix_type full
_refine_ls_number_parameters 69
_refine_ls_number_reflns 645
_refine_ls_number_restraints 27
_refine_ls_restrained_S_all 1.178
_refine_ls_R_factor_all 0.0242
_refine_ls_R_factor_gt 0.0228
_refine_ls_shift/su_max 0.000
_refine_ls_shift/su_mean 0.000
_refine_ls_structure_factor_coef Fsqd
_refine_ls_weighting_details 'w=1/[\s^2^(Fo^2^)+(0.0367P)^2^+15.9158P] where P=(Fo^2^+2Fc^2^)/3'
_refine_ls_weighting_scheme calc
_refine_ls_wR_factor_gt 0.0710
_refine_ls_wR_factor_ref 0.0717
_reflns_Friedel_coverage 0.000
_reflns_number_gt 613
_reflns_number_total 645
_reflns_threshold_expression 'I > 2\s(I)'
_cod_data_source_file ic501068e_si_002.cif
_cod_data_source_block Gd
_cod_depositor_comments
;
The following automatic conversions were performed:

'_chemical_melting_point' value 'N/A' was changed to '?' - the value
is undefined or not given.

Automatic conversion script
Id: cif_fix_values 2281 2013-09-26 08:29:07Z andrius 

 Adding full bibliography for 4340895--4340900.cif.

The following automatic conversions were performed:

'_exptl_crystal_density_meas' value 'N/A' was changed to '?' - the
value is perceived as not measured.

Automatic conversion script
Id: cif_fix_values 3008 2015-01-20 13:52:24Z robertas 
;
_cod_original_cell_volume 1561.9(4)
_cod_database_code 4340900
_shelx_space_group_comment
;
The symmetry employed for this shelxl refinement is uniquely defined
by the following loop, which should always be used as a source of
symmetry information in preference to the above space-group names.
They are only intended as comments.
;
_shelx_estimated_absorpt_t_min N/A
_shelx_estimated_absorpt_t_max N/A
_shelxl_version_number 2013-4

loop_
_space_group_symop_operation_xyz
'x, y, z'
'-y, x-y, z'
'-x+y, -x, z'
'-x, -y, z+1/2'
'y, -x+y, z+1/2'
'x-y, x, z+1/2'
'y, x, -z'
'x-y, -y, -z'
'-x, -x+y, -z'
'-y, -x, -z+1/2'
'-x+y, y, -z+1/2'
'x, x-y, -z+1/2'
'-x, -y, -z'
'y, -x+y, -z'
'x-y, x, -z'
'x, y, -z-1/2'
'-y, x-y, -z-1/2'
'-x+y, -x, -z-1/2'
'-y, -x, z'
'-x+y, y, z'
'x, x-y, z'
'y, x, z-1/2'
'x-y, -y, z-1/2'
'-x, -x+y, z-1/2'

loop_
_atom_site_label
_atom_site_type_symbol
_atom_site_fract_x
_atom_site_fract_y
_atom_site_fract_z
_atom_site_U_iso_or_equiv
_atom_site_adp_type
_atom_site_occupancy
_atom_site_site_symmetry_order
_atom_site_calc_flag
_atom_site_refinement_flags_posn
_atom_site_refinement_flags_adp
_atom_site_refinement_flags_occupancy
Gd1 Gd -0.3333 0.3333 0.09544(5) 0.0058(2) Uani 1 6 d S TU P
Te1 Te -0.39363(9) 0.03433(9) 0.2500 0.0072(2) Uani 0.5 2 d S TU P
Te2 Te -0.5000 0.0000 0.5000 0.0052(2) Uani 1 4 d S TU P
V1 V -0.16160(7) 0.16160(7) 0.50443(15) 0.0237(4) Uani 1 2 d S TU P
O1 O -0.5303(2) -0.0605(5) 0.3520(4) 0.0094(10) Uani 1 2 d S TU P
O2 O -0.3317(3) 0.1283(4) 0.4585(3) 0.0135(8) Uani 1 1 d . U .
O3 O -0.4068(4) 0.1865(7) 0.2500 0.0138(16) Uani 1 4 d S TU P
O4 O -0.3333 0.3333 -0.1018(8) 0.014(2) Uani 1 6 d S TU P
O5 O -0.2168(8) 0.0015(10) 0.4590(9) 0.032(2) Uani 0.5 1 d . U P
O6A O -0.1603(9) 0.1603(9) 0.6271(16) 0.056(5) Uani 0.5 2 d S TU P
O6B O -0.1933(10) 0.1933(10) 0.6480(15) 0.049(5) Uani 0.5 2 d S TU P
O7 O -0.1292(9) 0.1292(9) 0.3492(16) 0.059(4) Uani 0.5 2 d S TU P

loop_
_atom_site_aniso_label
_atom_site_aniso_U_11
_atom_site_aniso_U_22
_atom_site_aniso_U_33
_atom_site_aniso_U_23
_atom_site_aniso_U_13
_atom_site_aniso_U_12
Gd1 0.0062(2) 0.0062(2) 0.0050(3) 0.000 0.000 0.00310(12)
Te1 0.0071(5) 0.0051(4) 0.0082(4) 0.000 0.000 0.0023(4)
Te2 0.0054(3) 0.0047(3) 0.0052(3) 0.0001(2) 0.00006(11) 0.00233(17)
V1 0.0061(5) 0.0061(5) 0.0553(12) 0.0077(3) -0.0077(3) 0.0005(6)
O1 0.0134(19) 0.007(3) 0.006(2) 0.0004(19) 0.0002(10) 0.0037(13)
O2 0.0060(18) 0.0116(18) 0.0202(19) 0.0069(17) 0.0015(14) 0.0024(15)
O3 0.021(3) 0.006(3) 0.010(3) 0.000 0.000 0.0030(17)
O4 0.016(3) 0.016(3) 0.009(4) 0.000 0.000 0.0079(16)
O5 0.013(4) 0.019(4) 0.068(7) 0.002(5) 0.006(4) 0.012(4)
O6A 0.081(11) 0.081(11) 0.039(6) 0.013(3) -0.013(3) 0.064(12)
O6B 0.057(9) 0.057(9) 0.038(6) 0.013(3) -0.013(3) 0.033(10)
O7 0.051(7) 0.051(7) 0.075(7) -0.015(4) 0.015(4) 0.025(9)

loop_
_atom_type_symbol
_atom_type_description
_atom_type_scat_dispersion_real
_atom_type_scat_dispersion_imag
_atom_type_scat_source
O O 0.0106 0.0060 'International Tables Vol C Tables 4.2.6.8 and 6.1.1.4'
V V 0.3005 0.5294 'International Tables Vol C Tables 4.2.6.8 and 6.1.1.4'
Te Te -0.5308 1.6751 'International Tables Vol C Tables 4.2.6.8 and 6.1.1.4'
Gd Gd -0.1653 3.9035 'International Tables Vol C Tables 4.2.6.8 and 6.1.1.4'

loop_
_geom_angle_atom_site_label_1
_geom_angle_atom_site_label_2
_geom_angle_atom_site_label_3
_geom_angle
_geom_angle_site_symmetry_1
_geom_angle_site_symmetry_3
O4 Gd1 O3 141.23(14) . 2_565
O4 Gd1 O3 141.23(14) . .
O3 Gd1 O3 65.7(2) 2_565 .
O4 Gd1 O3 141.23(14) . 3_455
O3 Gd1 O3 65.7(2) 2_565 3_455
O3 Gd1 O3 65.7(2) . 3_455
O4 Gd1 O2 74.98(9) . 16_556
O3 Gd1 O2 101.43(9) 2_565 16_556
O3 Gd1 O2 71.36(15) . 16_556
O3 Gd1 O2 136.71(14) 3_455 16_556
O4 Gd1 O2 74.98(9) . 10
O3 Gd1 O2 71.36(15) 2_565 10
O3 Gd1 O2 101.42(9) . 10
O3 Gd1 O2 136.71(14) 3_455 10
O2 Gd1 O2 57.02(15) 16_556 10
O4 Gd1 O2 74.98(9) . 11_455
O3 Gd1 O2 136.71(14) 2_565 11_455
O3 Gd1 O2 71.36(15) . 11_455
O3 Gd1 O2 101.42(9) 3_455 11_455
O2 Gd1 O2 58.48(15) 16_556 11_455
O2 Gd1 O2 113.53(8) 10 11_455
O4 Gd1 O2 74.98(9) . 17_566
O3 Gd1 O2 71.36(15) 2_565 17_566
O3 Gd1 O2 136.71(14) . 17_566
O3 Gd1 O2 101.42(9) 3_455 17_566
O2 Gd1 O2 113.53(8) 16_556 17_566
O2 Gd1 O2 58.48(15) 10 17_566
O2 Gd1 O2 149.94(18) 11_455 17_566
O4 Gd1 O2 74.98(9) . 18_456
O3 Gd1 O2 136.71(14) 2_565 18_456
O3 Gd1 O2 101.42(9) . 18_456
O3 Gd1 O2 71.36(15) 3_455 18_456
O2 Gd1 O2 113.53(8) 16_556 18_456
O2 Gd1 O2 149.94(18) 10 18_456
O2 Gd1 O2 57.02(15) 11_455 18_456
O2 Gd1 O2 113.53(8) 17_566 18_456
O4 Gd1 O2 74.98(9) . 12_565
O3 Gd1 O2 101.42(9) 2_565 12_565
O3 Gd1 O2 136.71(14) . 12_565
O3 Gd1 O2 71.36(15) 3_455 12_565
O2 Gd1 O2 149.94(18) 16_556 12_565
O2 Gd1 O2 113.53(8) 10 12_565
O2 Gd1 O2 113.53(8) 11_455 12_565
O2 Gd1 O2 57.02(15) 17_566 12_565
O2 Gd1 O2 58.48(15) 18_456 12_565
O4 Gd1 Gd1 180.0 . 16_556
O3 Gd1 Gd1 38.77(14) 2_565 16_556
O3 Gd1 Gd1 38.77(14) . 16_556
O3 Gd1 Gd1 38.77(14) 3_455 16_556
O2 Gd1 Gd1 105.02(9) 16_556 16_556
O2 Gd1 Gd1 105.02(9) 10 16_556
O2 Gd1 Gd1 105.02(9) 11_455 16_556
O2 Gd1 Gd1 105.02(9) 17_566 16_556
O2 Gd1 Gd1 105.02(9) 18_456 16_556
O2 Gd1 Gd1 105.02(9) 12_565 16_556
O3 Te1 O1 96.47(16) . .
O3 Te1 O1 96.47(16) . 16_556
O1 Te1 O1 81.5(3) . 16_556
O3 Te1 Te1 55.90(13) . 20_455
O1 Te1 Te1 56.14(9) . 20_455
O1 Te1 Te1 56.13(9) 16_556 20_455
O2 Te2 O2 180.0 . 13_456
O2 Te2 O2 82.4(2) . 20_455
O2 Te2 O2 97.6(2) 13_456 20_455
O2 Te2 O2 97.6(2) . 8_556
O2 Te2 O2 82.4(2) 13_456 8_556
O2 Te2 O2 180.0(2) 20_455 8_556
O2 Te2 O1 88.59(17) . .
O2 Te2 O1 91.41(17) 13_456 .
O2 Te2 O1 88.59(17) 20_455 .
O2 Te2 O1 91.41(17) 8_556 .
O2 Te2 O1 91.41(17) . 13_456
O2 Te2 O1 88.59(17) 13_456 13_456
O2 Te2 O1 91.41(17) 20_455 13_456
O2 Te2 O1 88.59(17) 8_556 13_456
O1 Te2 O1 180.00(9) . 13_456
O6A V1 O5 74.7(6) . 14_556
O6A V1 O5 74.7(6) . 8_556
O5 V1 O5 95.7(5) 14_556 8_556
O6A V1 O5 107.6(6) . 19
O5 V1 O5 32.9(7) 14_556 19
O5 V1 O5 103.6(5) 8_556 19
O6A V1 O5 107.6(6) . .
O5 V1 O5 103.6(5) 14_556 .
O5 V1 O5 32.9(7) 8_556 .
O5 V1 O5 93.0(5) 19 .
O6A V1 O6B 21.4(8) . .
O5 V1 O6B 88.9(5) 14_556 .
O5 V1 O6B 88.9(5) 8_556 .
O5 V1 O6B 120.5(5) 19 .
O5 V1 O6B 120.5(5) . .
O6A V1 O2 107.5(6) . 19
O5 V1 O2 93.6(3) 14_556 19
O5 V1 O2 170.7(3) 8_556 19
O5 V1 O2 84.4(3) 19 19
O5 V1 O2 143.8(4) . 19
O6B V1 O2 90.9(5) . 19
O6A V1 O2 107.5(6) . .
O5 V1 O2 170.7(3) 14_556 .
O5 V1 O2 93.6(3) 8_556 .
O5 V1 O2 143.8(4) 19 .
O5 V1 O2 84.4(3) . .
O6B V1 O2 90.9(5) . .
O2 V1 O2 77.2(2) 19 .
O6A V1 O7 159.6(9) . .
O5 V1 O7 91.8(5) 14_556 .
O5 V1 O7 91.8(5) 8_556 .
O5 V1 O7 60.0(4) 19 .
O5 V1 O7 60.0(4) . .
O6B V1 O7 179.0(8) . .
O2 V1 O7 88.3(5) 19 .
O2 V1 O7 88.3(5) . .
Te1 O1 Te1 67.73(17) 20_455 .
Te1 O1 Te2 116.7(2) 20_455 .
Te1 O1 Te2 116.7(2) . .
Te2 O2 V1 131.8(2) . .
Te2 O2 Gd1 109.49(16) . 16_556
V1 O2 Gd1 112.77(16) . 16_556
Te1 O3 Te1 68.2(3) . 20_455
Te1 O3 Gd1 121.23(5) . 16_556
Te1 O3 Gd1 121.23(5) 20_455 16_556
Te1 O3 Gd1 121.23(5) . .
Te1 O3 Gd1 121.23(5) 20_455 .
Gd1 O3 Gd1 102.5(3) 16_556 .
O5 O5 V1 73.6(11) 8_556 15_556
O5 O5 V1 73.5(11) 8_556 .
V1 O5 V1 141.6(6) 15_556 .
O6B O6A V1 110(3) . .
O6A O6B V1 49(2) . .

loop_
_geom_bond_atom_site_label_1
_geom_bond_atom_site_label_2
_geom_bond_distance
_geom_bond_site_symmetry_2
Gd1 O4 2.440(10) .
Gd1 O3 2.452(5) 2_565
Gd1 O3 2.452(5) .
Gd1 O3 2.452(5) 3_455
Gd1 O2 2.573(4) 16_556
Gd1 O2 2.573(4) 10
Gd1 O2 2.573(4) 11_455
Gd1 O2 2.573(4) 17_566
Gd1 O2 2.573(4) 18_456
Gd1 O2 2.573(4) 12_565
Gd1 Gd1 3.8239(13) 16_556
Te1 O3 1.921(6) .
Te1 O1 1.933(4) .
Te1 O1 1.933(4) 16_556
Te1 Te1 2.154(2) 20_455
Te2 O2 1.909(4) .
Te2 O2 1.909(3) 13_456
Te2 O2 1.909(3) 20_455
Te2 O2 1.909(3) 8_556
Te2 O1 1.937(5) .
Te2 O1 1.937(5) 13_456
V1 O6A 1.52(2) .
V1 O5 1.790(10) 14_556
V1 O5 1.790(10) 8_556
V1 O5 1.791(10) 19
V1 O5 1.791(10) .
V1 O6B 1.89(2) .
V1 O2 1.970(4) 19
V1 O2 1.970(4) .
V1 O7 2.036(19) .
O1 Te1 1.933(4) 20_455
O2 Gd1 2.573(4) 16_556
O3 Te1 1.921(6) 20_455
O3 Gd1 2.452(5) 16_556
O5 O5 1.01(2) 8_556
O5 V1 1.790(10) 15_556
O6A O6B 0.74(2) .
